data_9000824
loop_
_publ_author_name
'Bish, D. L.'

_publ_section_title
;
 Cation ordering in synthetic and natural Ni-Mg olivine
 synthetic
;
_journal_name_full 'American Mineralogist'
_journal_page_first 770
_journal_page_last 776
_journal_volume 66
_journal_year 1981
_chemical_formula_sum 'Mg0.84 Ni1.16 O4 Si'
_chemical_name_mineral Liebenbergite
_space_group_IT_number 62
_symmetry_space_group_name_Hall '-P 2c 2ab'
_symmetry_space_group_name_H-M 'P b n m'
_cell_angle_alpha 90
_cell_angle_beta 90
_cell_angle_gamma 90
_cell_length_a 4.7366
_cell_length_b 10.164
_cell_length_c 5.9322
_cell_formula_units_Z 4
_cell_volume 285.593
_database_code_amcsd 0000841
_exptl_crystal_density_diffrn 4.200
_cod_original_formula_sum '(Ni1.16 Mg.84) Si O4'
_cod_database_code 9000824

loop_
_space_group_symop_operation_xyz
x,y,z
x,y,1/2-z
-x,-y,1/2+z
1/2+x,1/2-y,1/2+z
1/2-x,1/2+y,1/2-z
1/2-x,1/2+y,z
1/2+x,1/2-y,-z
-x,-y,-z

loop_
_atom_site_aniso_label
_atom_site_aniso_U_11
_atom_site_aniso_U_22
_atom_site_aniso_U_33
_atom_site_aniso_U_12
_atom_site_aniso_U_13
_atom_site_aniso_U_23
Ni1 0.00602 0.00419 0.00517 0.00000 -0.00043 -0.00061
Mg1 0.00602 0.00419 0.00517 0.00000 -0.00043 -0.00061
Ni2 0.00716 0.00314 0.00588 0.00000 0.00000 0.00000
Mg2 0.00716 0.00314 0.00588 0.00000 0.00000 0.00000
Si 0.00591 0.00262 0.00535 0.00024 0.00000 0.00000
O1 0.00523 0.00576 0.00553 0.00000 0.00000 0.00000
O2 0.00648 0.00314 0.00749 0.00024 0.00000 0.00000
O3 0.00693 0.00523 0.00642 -0.00024 0.00014 0.00122

loop_
_atom_site_label
_atom_site_fract_x
_atom_site_fract_y
_atom_site_fract_z
_atom_site_occupancy
Ni1 0.00000 0.00000 0.00000 0.83000
Mg1 0.00000 0.00000 0.00000 0.17000
Ni2 0.99090 0.27480 0.25000 0.33000
Mg2 0.99090 0.27480 0.25000 0.67000
Si 0.42630 0.09370 0.25000 1.00000
O1 0.76760 0.09310 0.25000 1.00000
O2 0.21990 0.44560 0.25000 1.00000
O3 0.27520 0.16250 0.03110 1.00000

loop_
_cod_related_entry_id
_cod_related_entry_database
_cod_related_entry_code
1 AMCSD 0000841
